data_1521199
loop_
_publ_author_name
'Idemoto, Y.'
'Santoro, A.'
'Izumi, F.'
'Huang, Q.'
'Matsuzawa, M.'
'Koura, N.'

_publ_section_title
;
 Effects of Sr substitution on the Tc and crystal structure of Tl2 (Ba1-x
 Srx)2 Ca2 Cu3 Oy
;
_journal_name_full
;
High Temperature Superconductor and Novel Inorganic Materials
;
_journal_page_first 129
_journal_page_last 132
_journal_volume 62
_journal_year 1999
_chemical_formula_sum 'Ba1.6 Ca2 Cu3 O9.752 Sr0.4 Tl1.772'
_chemical_name_systematic 'Tl1.772 (Ba0.80 Sr0.20)2 Ca2 Cu3 O9.752'
_space_group_IT_number 139
_symmetry_space_group_name_Hall '-I 4 2'
_symmetry_space_group_name_H-M 'I 4/m m m'
_cell_angle_alpha 90
_cell_angle_beta 90
_cell_angle_gamma 90
_cell_formula_units_Z 2
_cell_length_a 3.84697
_cell_length_b 3.84697
_cell_length_c 35.4833
_cell_volume 525.124
_citation_journal_id_ASTM NSSTFF
_cod_data_source_file Idemoto_NSSTFF_1999_560.cif
_cod_data_source_block Ba1.6Ca2Cu3O9.752Sr0.4Tl1.772
_cod_original_cell_volume 525.1237
_cod_database_code 1521199

loop_
_symmetry_equiv_pos_as_xyz
x,y,z
-y,x,z
-x,-y,z
y,-x,z
x,-y,-z
y,x,-z
-x,y,-z
-y,-x,-z
-x,-y,-z
y,-x,-z
x,y,-z
-y,x,-z
-x,y,z
-y,-x,z
x,-y,z
y,x,z
x+1/2,y+1/2,z+1/2
-y+1/2,x+1/2,z+1/2
-x+1/2,-y+1/2,z+1/2
y+1/2,-x+1/2,z+1/2
x+1/2,-y+1/2,-z+1/2
y+1/2,x+1/2,-z+1/2
-x+1/2,y+1/2,-z+1/2
-y+1/2,-x+1/2,-z+1/2
-x+1/2,-y+1/2,-z+1/2
y+1/2,-x+1/2,-z+1/2
x+1/2,y+1/2,-z+1/2
-y+1/2,x+1/2,-z+1/2
-x+1/2,y+1/2,z+1/2
-y+1/2,-x+1/2,z+1/2
x+1/2,-y+1/2,z+1/2
y+1/2,x+1/2,z+1/2

loop_
_atom_site_label
_atom_site_type_symbol
_atom_site_fract_x
_atom_site_fract_y
_atom_site_fract_z
_atom_site_occupancy
_atom_site_U_iso_or_equiv
O1 O-2 0.5 0 0 1 0.0
Cu1 Cu+2 0.5 0.5 0 1 0.0
Cu2 Cu+2 0.5 0.5 0.09054 1 0.0
Ca1 Ca+2 0 0 0.04616 1 0.0
O3 O-2 0.5 0.5 0.16463 1 0.0
Tl1 Tl+3 0.5 0.5 0.22023 0.886 0.0
Ba1 Ba+2 0 0 0.14515 0.8 0.0
Sr1 Sr+2 0 0 0.14515 0.2 0.0
O4 O-2 0.601 0.5 0.2758 0.219 0.0
O2 O-2 0.5 0 0.08875 1 0.0
